data_4119220
loop_
_publ_author_name
'Daniel J. Jansen'
'Ryan A. Shenvi'

_publ_section_title
;
 Synthesis of (-)-Neothiobinupharidine
;
_journal_name_full 'Journal of the American Chemical Society'
_journal_page_first 1209
_journal_page_last 1212
_journal_paper_doi 10.1021/ja310778t
_journal_volume 135
_journal_year 2013
_chemical_formula_sum 'C30 H46 Cl2 N2 O11 S'
_chemical_formula_weight 713.65
_chemical_name_systematic
; 
 ? 
;
_space_group_IT_number 19
_symmetry_cell_setting orthorhombic
_symmetry_space_group_name_Hall 'P 2ac 2ab'
_symmetry_space_group_name_H-M 'P 21 21 21'
_atom_sites_solution_hydrogens geom
_atom_sites_solution_primary direct
_atom_sites_solution_secondary difmap
_audit_creation_method SHELXL-97
_cell_angle_alpha 90.00
_cell_angle_beta 90.00
_cell_angle_gamma 90.00
_cell_formula_units_Z 4
_cell_length_a 9.4422(7)
_cell_length_b 14.2545(12)
_cell_length_c 24.8885(12)
_cell_measurement_reflns_used 2116
_cell_measurement_temperature 100(2)
_cell_measurement_theta_max 21.86
_cell_measurement_theta_min 2.71
_cell_volume 3349.8(4)
_computing_cell_refinement 'Bruker SAINT'
_computing_data_collection 'Bruker APEX2'
_computing_data_reduction 'Bruker SAINT'
_computing_molecular_graphics 'Bruker SHELXTL'
_computing_publication_material 'Bruker SHELXTL'
_computing_structure_refinement 'SHELXL-97 (Sheldrick, 1997)'
_computing_structure_solution 'SHELXS-97 (Sheldrick, 1990)'
_diffrn_ambient_temperature 100(2)
_diffrn_measured_fraction_theta_full 0.995
_diffrn_measured_fraction_theta_max 0.989
_diffrn_measurement_device_type 'Bruker APEX-II CCD'
_diffrn_measurement_method '\f and \w scans'
_diffrn_radiation_monochromator graphite
_diffrn_radiation_source 'fine-focus sealed tube'
_diffrn_radiation_type MoK\a
_diffrn_radiation_wavelength 0.71073
_diffrn_reflns_av_R_equivalents 0.0452
_diffrn_reflns_av_sigmaI/netI 0.0469
_diffrn_reflns_limit_h_max 11
_diffrn_reflns_limit_h_min -11
_diffrn_reflns_limit_k_max 17
_diffrn_reflns_limit_k_min -17
_diffrn_reflns_limit_l_max 29
_diffrn_reflns_limit_l_min -28
_diffrn_reflns_number 26940
_diffrn_reflns_theta_full 25.00
_diffrn_reflns_theta_max 25.37
_diffrn_reflns_theta_min 2.97
_exptl_absorpt_coefficient_mu 0.317
_exptl_absorpt_correction_T_max 0.9874
_exptl_absorpt_correction_T_min 0.9164
_exptl_absorpt_correction_type multi-scan
_exptl_absorpt_process_details SADABS
_exptl_crystal_colour colorless
_exptl_crystal_density_diffrn 1.415
_exptl_crystal_description blade
_exptl_crystal_F_000 1512
_exptl_crystal_size_max 0.28
_exptl_crystal_size_mid 0.09
_exptl_crystal_size_min 0.04
_refine_diff_density_max 1.128
_refine_diff_density_min -0.426
_refine_diff_density_rms 0.094
_refine_ls_abs_structure_details 'Flack H D (1983), Acta Cryst. A39, 876-881'
_refine_ls_abs_structure_Flack 0.02(9)
_refine_ls_extinction_method none
_refine_ls_goodness_of_fit_ref 1.023
_refine_ls_hydrogen_treatment constr
_refine_ls_matrix_type full
_refine_ls_number_parameters 431
_refine_ls_number_reflns 6086
_refine_ls_number_restraints 5
_refine_ls_restrained_S_all 1.023
_refine_ls_R_factor_all 0.0758
_refine_ls_R_factor_gt 0.0608
_refine_ls_shift/su_max 0.091
_refine_ls_shift/su_mean 0.002
_refine_ls_structure_factor_coef Fsqd
_refine_ls_weighting_details 'calc w=1/[\s^2^(Fo^2^)+(0.1000P)^2^+4.7000P] where P=(Fo^2^+2Fc^2^)/3'
_refine_ls_weighting_scheme calc
_refine_ls_wR_factor_gt 0.1573
_refine_ls_wR_factor_ref 0.1696
_reflns_number_gt 5129
_reflns_number_total 6086
_reflns_threshold_expression >2sigma(I)
_cod_data_source_file ja310778t_si_002.cif
_cod_data_source_block shenvi08
_cod_database_code 4119220

loop_
_symmetry_equiv_pos_as_xyz
'x, y, z'
'x+1/2, -y+1/2, -z'
'-x, y+1/2, -z+1/2'
'-x+1/2, -y, z+1/2'

loop_
_atom_site_label
_atom_site_type_symbol
_atom_site_fract_x
_atom_site_fract_y
_atom_site_fract_z
_atom_site_U_iso_or_equiv
_atom_site_adp_type
_atom_site_occupancy
_atom_site_symmetry_multiplicity
_atom_site_calc_flag
_atom_site_refinement_flags
Cl1 Cl 0.63076(13) 0.45159(8) 0.72224(5) 0.0300(3) Uani 1 1 d .
S1 S 0.90275(12) 0.64926(9) 0.83148(4) 0.0244(3) Uani 1 1 d .
O1 O 0.4912(7) 0.5817(4) 0.5867(2) 0.0805(18) Uani 1 1 d .
O2 O 0.2908(4) 0.5130(3) 0.77399(14) 0.0368(9) Uani 1 1 d .
O3 O 0.6107(6) 0.4023(4) 0.77132(18) 0.0723(15) Uani 1 1 d .
O4 O 0.5402(4) 0.4077(3) 0.68400(16) 0.0444(10) Uani 1 1 d .
O5 O 0.5885(4) 0.5465(3) 0.7289(2) 0.0606(13) Uani 1 1 d .
O6 O 0.7760(4) 0.4449(3) 0.70344(19) 0.0487(11) Uani 1 1 d .
N1 N 0.8432(4) 0.7612(2) 0.64585(14) 0.0163(8) Uani 1 1 d D
C9 C 0.7273(5) 0.7845(3) 0.79262(17) 0.0212(10) Uani 1 1 d .
H9A H 0.6310 0.7689 0.7797 0.025 Uiso 1 1 calc R
H9B H 0.7304 0.8528 0.7999 0.025 Uiso 1 1 calc R
C1 C 0.4009(7) 0.6643(8) 0.5995(2) 0.080(3) Uani 1 1 d .
H1A H 0.3007 0.6643 0.6029 0.096 Uiso 1 1 calc R
C2 C 0.4857(6) 0.7382(5) 0.6054(2) 0.0530(17) Uani 1 1 d .
H2A H 0.4557 0.8000 0.6141 0.064 Uiso 1 1 calc R
C3 C 0.6239(6) 0.7108(4) 0.59680(18) 0.0297(11) Uani 1 1 d .
C4 C 0.7505(5) 0.7747(3) 0.59563(17) 0.0192(9) Uani 1 1 d .
H4A H 0.7150 0.8408 0.5959 0.023 Uiso 1 1 calc R
C5 C 0.7549(4) 0.7701(3) 0.69537(16) 0.0164(9) Uani 1 1 d .
H5A H 0.6800 0.7216 0.6943 0.020 Uiso 1 1 calc R
H5B H 0.7076 0.8321 0.6949 0.020 Uiso 1 1 calc R
C6 C 0.8362(4) 0.7604(3) 0.74827(16) 0.0176(9) Uani 1 1 d .
C7 C 0.7564(5) 0.7304(3) 0.84572(16) 0.0190(9) Uani 1 1 d .
C8 C 0.6269(5) 0.6732(3) 0.86107(17) 0.0195(9) Uani 1 1 d .
H8A H 0.5987 0.6330 0.8304 0.023 Uiso 1 1 calc R
H8B H 0.6504 0.6318 0.8917 0.023 Uiso 1 1 calc R
N2 N 0.5047(4) 0.7367(3) 0.87634(14) 0.0155(7) Uani 1 1 d D
C10 C 0.3667(5) 0.6813(3) 0.88166(17) 0.0196(9) Uani 1 1 d .
H10A H 0.3791 0.6336 0.9107 0.024 Uiso 1 1 calc R
C11 C 0.3346(4) 0.6308(3) 0.83042(18) 0.0216(10) Uani 1 1 d .
C12 C 0.2978(5) 0.6679(4) 0.77902(18) 0.0271(11) Uani 1 1 d .
H12A H 0.2920 0.7324 0.7696 0.033 Uiso 1 1 calc R
C13 C 0.2733(5) 0.5957(4) 0.7471(2) 0.0327(12) Uani 1 1 d .
H13A H 0.2470 0.6006 0.7104 0.039 Uiso 1 1 calc R
C14 C 0.6184(7) 0.6174(4) 0.5872(3) 0.0476(16) Uani 1 1 d .
H14A H 0.7009 0.5807 0.5813 0.057 Uiso 1 1 calc R
C15 C 0.9664(5) 0.8303(3) 0.64634(17) 0.0201(9) Uani 1 1 d .
H15A H 0.9261 0.8952 0.6472 0.024 Uiso 1 1 calc R
C16 C 1.0504(5) 0.8156(3) 0.69760(17) 0.0228(10) Uani 1 1 d .
H16A H 1.1296 0.8611 0.6985 0.027 Uiso 1 1 calc R
H16B H 1.0918 0.7518 0.6971 0.027 Uiso 1 1 calc R
C17 C 0.9628(5) 0.8270(3) 0.74841(17) 0.0219(10) Uani 1 1 d .
H17A H 0.9288 0.8925 0.7511 0.026 Uiso 1 1 calc R
H17B H 1.0227 0.8140 0.7802 0.026 Uiso 1 1 calc R
C18 C 0.8826(5) 0.6588(3) 0.75929(16) 0.0195(9) Uani 1 1 d .
H18A H 0.9734 0.6451 0.7410 0.023 Uiso 1 1 calc R
H18B H 0.8102 0.6141 0.7462 0.023 Uiso 1 1 calc R
C19 C 0.7989(5) 0.7926(4) 0.89263(18) 0.0243(10) Uani 1 1 d .
H19A H 0.8753 0.8356 0.8810 0.029 Uiso 1 1 calc R
H19B H 0.8364 0.7530 0.9220 0.029 Uiso 1 1 calc R
C20 C 0.6732(5) 0.8503(3) 0.91362(17) 0.0227(10) Uani 1 1 d .
H20A H 0.7034 0.8846 0.9462 0.027 Uiso 1 1 calc R
H20B H 0.6470 0.8974 0.8861 0.027 Uiso 1 1 calc R
C21 C 0.5444(5) 0.7926(3) 0.92700(16) 0.0183(9) Uani 1 1 d .
H21A H 0.5696 0.7474 0.9562 0.022 Uiso 1 1 calc R
C22 C 0.3284(6) 0.5368(4) 0.8248(2) 0.0334(12) Uani 1 1 d .
H22A H 0.3477 0.4931 0.8526 0.040 Uiso 1 1 calc R
C23 C 0.2474(5) 0.7481(3) 0.89829(18) 0.0233(10) Uani 1 1 d .
H23A H 0.2333 0.7961 0.8700 0.028 Uiso 1 1 calc R
H23B H 0.1580 0.7125 0.9023 0.028 Uiso 1 1 calc R
C24 C 0.2843(5) 0.7962(4) 0.95148(18) 0.0248(10) Uani 1 1 d .
H24A H 0.2055 0.8379 0.9624 0.030 Uiso 1 1 calc R
H24B H 0.2969 0.7482 0.9798 0.030 Uiso 1 1 calc R
C25 C 0.4186(5) 0.8529(3) 0.94595(17) 0.0219(10) Uani 1 1 d .
H25A H 0.4019 0.9032 0.9186 0.026 Uiso 1 1 calc R
C26 C 0.4572(6) 0.9000(3) 0.9995(2) 0.0301(11) Uani 1 1 d .
H26A H 0.3772 0.9380 1.0120 0.045 Uiso 1 1 calc R
H26B H 0.5402 0.9404 0.9944 0.045 Uiso 1 1 calc R
H26C H 0.4789 0.8518 1.0263 0.045 Uiso 1 1 calc R
C27 C 1.0557(5) 0.8211(3) 0.59512(18) 0.0238(10) Uani 1 1 d .
H27A H 1.1010 0.7576 0.5949 0.029 Uiso 1 1 calc R
C28 C 1.1724(5) 0.8952(4) 0.5945(2) 0.0326(12) Uani 1 1 d .
H28A H 1.2288 0.8885 0.5617 0.049 Uiso 1 1 calc R
H28B H 1.2337 0.8868 0.6259 0.049 Uiso 1 1 calc R
H28C H 1.1297 0.9578 0.5955 0.049 Uiso 1 1 calc R
C29 C 0.9630(6) 0.8301(3) 0.54490(18) 0.0278(11) Uani 1 1 d .
H29A H 0.9261 0.8950 0.5425 0.033 Uiso 1 1 calc R
H29B H 1.0217 0.8183 0.5126 0.033 Uiso 1 1 calc R
C30 C 0.8401(5) 0.7622(4) 0.54550(18) 0.0273(11) Uani 1 1 d .
H30A H 0.8766 0.6972 0.5441 0.033 Uiso 1 1 calc R
H30B H 0.7807 0.7726 0.5133 0.033 Uiso 1 1 calc R
O7 O 0.3878(6) 0.4552(4) 1.0457(2) 0.0803(17) Uani 1 1 d .
Cl2 Cl 0.45845(15) 0.49598(9) 1.00080(5) 0.0348(3) Uani 1 1 d .
O11 O 0.4470(5) 0.5962(3) 1.00391(18) 0.0530(11) Uani 1 1 d .
O10 O 0.4274(12) 0.4652(4) 0.9521(3) 0.144(4) Uani 1 1 d .
O9 O 0.6084(6) 0.4780(4) 1.0122(3) 0.0949(19) Uani 1 1 d .
O1W O 0.9578(5) 0.5782(3) 0.64330(15) 0.0395(9) Uani 1 1 d D
H1C H 0.873(6) 0.7013(12) 0.648(2) 0.036(14) Uiso 1 1 d D
H1F H 0.890(5) 0.537(3) 0.654(3) 0.12(4) Uiso 1 1 d D
H1G H 0.998(7) 0.558(5) 0.6126(16) 0.08(3) Uiso 1 1 d D
H2Z H 0.487(5) 0.774(3) 0.8478(13) 0.032(14) Uiso 1 1 d D

loop_
_atom_site_aniso_label
_atom_site_aniso_U_11
_atom_site_aniso_U_22
_atom_site_aniso_U_33
_atom_site_aniso_U_23
_atom_site_aniso_U_13
_atom_site_aniso_U_12
Cl1 0.0309(6) 0.0233(6) 0.0358(7) -0.0099(5) -0.0117(5) 0.0058(5)
S1 0.0226(6) 0.0327(7) 0.0178(5) 0.0040(5) -0.0012(4) 0.0075(5)
O1 0.096(4) 0.096(4) 0.049(3) 0.016(3) -0.021(3) -0.049(4)
O2 0.046(2) 0.031(2) 0.0330(19) -0.0116(16) -0.0004(17) -0.0106(17)
O3 0.074(3) 0.103(4) 0.039(2) 0.003(3) -0.003(2) 0.042(3)
O4 0.043(2) 0.045(2) 0.045(2) -0.0196(19) -0.0026(18) -0.015(2)
O5 0.030(2) 0.031(2) 0.121(4) -0.028(2) -0.009(2) 0.0089(18)
O6 0.0284(19) 0.033(2) 0.085(3) -0.012(2) 0.000(2) 0.0050(17)
N1 0.0204(18) 0.0166(18) 0.0119(16) -0.0010(15) -0.0006(14) 0.0019(15)
C9 0.019(2) 0.030(2) 0.015(2) 0.0037(19) 0.0015(17) 0.0059(19)
C1 0.036(3) 0.180(9) 0.023(3) -0.024(4) 0.003(3) -0.065(5)
C2 0.036(3) 0.081(5) 0.041(3) -0.025(3) -0.009(3) 0.005(3)
C3 0.036(3) 0.038(3) 0.016(2) 0.005(2) -0.009(2) -0.010(2)
C4 0.027(2) 0.017(2) 0.013(2) 0.0040(17) -0.0089(18) 0.0012(18)
C5 0.0142(19) 0.019(2) 0.016(2) -0.0023(17) -0.0010(16) 0.0002(17)
C6 0.019(2) 0.025(2) 0.0086(19) -0.0011(18) -0.0008(16) 0.0008(18)
C7 0.020(2) 0.024(2) 0.013(2) -0.0024(18) -0.0002(16) 0.0033(18)
C8 0.022(2) 0.018(2) 0.018(2) -0.0041(17) -0.0006(18) 0.0027(18)
N2 0.0189(18) 0.0150(18) 0.0126(17) 0.0006(14) -0.0004(14) -0.0030(14)
C10 0.023(2) 0.020(2) 0.016(2) -0.0001(17) -0.0012(18) -0.0065(19)
C11 0.020(2) 0.023(2) 0.022(2) -0.0046(19) 0.0014(18) -0.0062(18)
C12 0.028(2) 0.030(3) 0.024(2) -0.008(2) -0.006(2) 0.006(2)
C13 0.029(3) 0.044(3) 0.025(3) -0.005(2) -0.005(2) 0.003(2)
C14 0.054(4) 0.032(3) 0.057(4) 0.012(3) -0.041(3) -0.018(3)
C15 0.022(2) 0.019(2) 0.020(2) 0.0014(18) 0.0013(19) -0.0024(18)
C16 0.019(2) 0.030(3) 0.019(2) 0.0017(19) 0.0011(18) -0.0032(19)
C17 0.023(2) 0.025(2) 0.017(2) 0.0031(18) -0.0071(19) -0.0011(19)
C18 0.017(2) 0.024(2) 0.017(2) 0.0038(18) -0.0009(17) 0.0006(19)
C19 0.020(2) 0.033(3) 0.020(2) -0.005(2) -0.0010(18) -0.004(2)
C20 0.027(2) 0.023(2) 0.018(2) -0.0034(19) -0.0025(18) -0.0042(19)
C21 0.023(2) 0.023(2) 0.0093(19) -0.0023(17) -0.0054(17) 0.0033(19)
C22 0.046(3) 0.024(3) 0.030(3) 0.001(2) -0.006(2) -0.012(2)
C23 0.020(2) 0.028(3) 0.021(2) -0.003(2) 0.0017(18) -0.0027(19)
C24 0.023(2) 0.029(3) 0.022(2) -0.004(2) 0.0078(19) 0.000(2)
C25 0.030(2) 0.019(2) 0.016(2) 0.0011(18) 0.0040(18) 0.004(2)
C26 0.039(3) 0.028(3) 0.024(2) -0.008(2) 0.001(2) -0.002(2)
C27 0.022(2) 0.026(2) 0.023(2) 0.0049(19) 0.0093(19) 0.0051(19)
C28 0.032(3) 0.038(3) 0.028(3) 0.008(2) 0.009(2) -0.001(2)
C29 0.039(3) 0.029(3) 0.016(2) 0.0031(19) 0.007(2) 0.006(2)
C30 0.040(3) 0.026(2) 0.016(2) -0.0043(19) -0.004(2) 0.003(2)
O7 0.059(3) 0.093(4) 0.089(4) 0.051(3) 0.022(3) 0.001(3)
Cl2 0.0500(8) 0.0270(6) 0.0276(6) 0.0055(5) 0.0065(6) 0.0144(6)
O11 0.066(3) 0.045(2) 0.048(2) 0.005(2) 0.005(2) 0.010(2)
O10 0.289(12) 0.070(4) 0.074(4) 0.001(3) -0.069(6) -0.050(6)
O9 0.066(3) 0.076(4) 0.143(6) 0.010(4) 0.001(4) 0.028(3)
O1W 0.063(3) 0.030(2) 0.0258(19) -0.0045(16) 0.0048(19) 0.012(2)

loop_
_atom_type_symbol
_atom_type_description
_atom_type_scat_dispersion_real
_atom_type_scat_dispersion_imag
_atom_type_scat_source
C C 0.0033 0.0016 'International Tables Vol C Tables 4.2.6.8 and 6.1.1.4'
H H 0.0000 0.0000 'International Tables Vol C Tables 4.2.6.8 and 6.1.1.4'
N N 0.0061 0.0033 'International Tables Vol C Tables 4.2.6.8 and 6.1.1.4'
O O 0.0106 0.0060 'International Tables Vol C Tables 4.2.6.8 and 6.1.1.4'
S S 0.1246 0.1234 'International Tables Vol C Tables 4.2.6.8 and 6.1.1.4'
Cl Cl 0.1484 0.1585 'International Tables Vol C Tables 4.2.6.8 and 6.1.1.4'

loop_
_geom_angle_atom_site_label_1
_geom_angle_atom_site_label_2
_geom_angle_atom_site_label_3
_geom_angle
O5 Cl1 O3 109.5(3)
O5 Cl1 O4 109.1(3)
O3 Cl1 O4 106.1(3)
O5 Cl1 O6 111.4(3)
O3 Cl1 O6 111.7(3)
O4 Cl1 O6 108.9(3)
C18 S1 C7 93.74(19)
C14 O1 C1 102.5(5)
C22 O2 C13 105.8(4)
C5 N1 C15 111.4(3)
C5 N1 C4 110.0(3)
C15 N1 C4 111.0(3)
C6 C9 C7 112.3(3)
C2 C1 O1 107.8(6)
C1 C2 C3 109.1(7)
C14 C3 C2 105.7(6)
C14 C3 C4 128.6(5)
C2 C3 C4 125.7(5)
C3 C4 C30 112.8(4)
C3 C4 N1 111.1(3)
C30 C4 N1 109.6(3)
N1 C5 C6 115.0(3)
C17 C6 C5 109.8(3)
C17 C6 C18 111.2(3)
C5 C6 C18 112.4(3)
C17 C6 C9 112.4(4)
C5 C6 C9 105.1(3)
C18 C6 C9 105.7(3)
C8 C7 C19 109.4(3)
C8 C7 C9 109.8(4)
C19 C7 C9 114.2(4)
C8 C7 S1 108.5(3)
C19 C7 S1 108.5(3)
C9 C7 S1 106.3(3)
N2 C8 C7 110.8(3)
C8 N2 C10 111.3(3)
C8 N2 C21 109.3(3)
C10 N2 C21 113.8(3)
C11 C10 N2 110.3(3)
C11 C10 C23 112.4(4)
N2 C10 C23 109.2(3)
C22 C11 C12 105.3(4)
C22 C11 C10 125.2(4)
C12 C11 C10 129.4(4)
C13 C12 C11 107.0(5)
C12 C13 O2 110.9(4)
O1 C14 C3 114.9(7)
C16 C15 N1 108.4(3)
C16 C15 C27 113.5(4)
N1 C15 C27 110.9(3)
C15 C16 C17 113.6(4)
C16 C17 C6 111.0(4)
C6 C18 S1 106.1(3)
C7 C19 C20 111.7(4)
C21 C20 C19 114.0(4)
C20 C21 N2 107.4(3)
C20 C21 C25 112.7(4)
N2 C21 C25 110.6(3)
C11 C22 O2 110.9(5)
C24 C23 C10 110.2(4)
C25 C24 C23 110.6(4)
C24 C25 C26 110.7(4)
C24 C25 C21 112.1(4)
C26 C25 C21 109.1(4)
C28 C27 C29 110.2(4)
C28 C27 C15 110.2(4)
C29 C27 C15 110.9(4)
C30 C29 C27 112.1(4)
C29 C30 C4 111.1(4)
O10 Cl2 O7 118.7(5)
O10 Cl2 O11 111.3(4)
O7 Cl2 O11 109.2(3)
O10 Cl2 O9 109.5(6)
O7 Cl2 O9 103.2(4)
O11 Cl2 O9 103.6(3)

loop_
_geom_bond_atom_site_label_1
_geom_bond_atom_site_label_2
_geom_bond_distance
Cl1 O5 1.420(4)
Cl1 O3 1.422(5)
Cl1 O4 1.424(4)
Cl1 O6 1.452(4)
S1 C18 1.812(4)
S1 C7 1.836(4)
O1 C14 1.305(8)
O1 C1 1.488(11)
O2 C22 1.355(6)
O2 C13 1.365(7)
N1 C5 1.494(5)
N1 C15 1.524(6)
N1 C4 1.538(5)
C9 C6 1.547(6)
C9 C7 1.555(6)
C1 C2 1.331(10)
C2 C3 1.379(8)
C3 C14 1.353(8)
C3 C4 1.504(7)
C4 C30 1.518(6)
C5 C6 1.530(5)
C6 C17 1.526(6)
C6 C18 1.538(6)
C7 C8 1.518(6)
C7 C19 1.520(6)
C8 N2 1.515(5)
N2 C10 1.529(5)
N2 C21 1.538(5)
C10 C11 1.496(6)
C10 C23 1.532(6)
C11 C22 1.349(7)
C11 C12 1.427(7)
C12 C13 1.321(7)
C15 C16 1.517(6)
C15 C27 1.534(6)
C16 C17 1.520(6)
C19 C20 1.536(6)
C20 C21 1.506(6)
C21 C25 1.541(6)
C23 C24 1.531(6)
C24 C25 1.510(6)
C25 C26 1.536(6)
C27 C28 1.527(7)
C27 C29 1.531(7)
C29 C30 1.511(7)
O7 Cl2 1.426(5)
Cl2 O10 1.322(6)
Cl2 O11 1.435(4)
Cl2 O9 1.467(6)
